data_7212067
loop_
_publ_author_name
'Basu, Tannistha'
'Mondal, Raju'

_publ_section_title
;
 Construction of first anion-assisted helix inside a helix network
;
_journal_issue 2
_journal_name_full CrystEngComm
_journal_page_first 366
_journal_paper_doi 10.1039/b919235m
_journal_volume 12
_journal_year 2010
_chemical_formula_sum 'C11 H16 N4'
_chemical_formula_weight 204.28
_chemical_name_systematic
;
?
;
_space_group_IT_number 2
_symmetry_cell_setting triclinic
_symmetry_space_group_name_Hall '-P 1'
_symmetry_space_group_name_H-M 'P -1'
_atom_sites_solution_hydrogens geom
_atom_sites_solution_primary direct
_atom_sites_solution_secondary difmap
_audit_creation_method SHELXL-97
_cell_angle_alpha 99.3630(10)
_cell_angle_beta 101.8060(10)
_cell_angle_gamma 106.7770(10)
_cell_formula_units_Z 2
_cell_length_a 7.2653(2)
_cell_length_b 8.4142(2)
_cell_length_c 9.8774(2)
_cell_measurement_reflns_used 2134
_cell_measurement_temperature 120(2)
_cell_measurement_theta_max 34.86
_cell_measurement_theta_min 2.96
_cell_volume 549.82(2)
_computing_cell_refinement 'Bruker APEX-2'
_computing_data_collection 'Bruker APEX-2'
_computing_data_reduction 'Bruker SHELXTL'
_computing_molecular_graphics 'Bruker SHELXTL'
_computing_publication_material 'Bruker SHELXTL'
_computing_structure_refinement 'SHELXL-97 (Sheldrick, 1997)'
_computing_structure_solution 'SHELXS-97 (Sheldrick, 1990)'
_diffrn_ambient_temperature 120(2)
_diffrn_detector_area_resol_mean 8
_diffrn_measured_fraction_theta_full 0.978
_diffrn_measured_fraction_theta_max 0.978
_diffrn_measurement_device_type 'Bruker APEX-2 CCD area detector'
_diffrn_measurement_method '/w scans'
_diffrn_radiation_monochromator graphite
_diffrn_radiation_source 'fine-focus sealed tube'
_diffrn_radiation_type MoK\a
_diffrn_radiation_wavelength 0.71073
_diffrn_reflns_av_R_equivalents 0.0293
_diffrn_reflns_av_sigmaI/netI 0.0369
_diffrn_reflns_limit_h_max 11
_diffrn_reflns_limit_h_min -11
_diffrn_reflns_limit_k_max 13
_diffrn_reflns_limit_k_min -13
_diffrn_reflns_limit_l_max 12
_diffrn_reflns_limit_l_min -15
_diffrn_reflns_number 10025
_diffrn_reflns_theta_full 33.50
_diffrn_reflns_theta_max 33.50
_diffrn_reflns_theta_min 2.17
_diffrn_standards_decay_% 0
_exptl_absorpt_coefficient_mu 0.078
_exptl_absorpt_correction_T_max 1.0000
_exptl_absorpt_correction_T_min 0.853349
_exptl_absorpt_correction_type multi-scan
_exptl_absorpt_process_details 'SADABS v.2.03 (Bruker, 2001), R(int)=0.0305 before correction'
_exptl_crystal_colour Colourless
_exptl_crystal_density_diffrn 1.234
_exptl_crystal_density_meas ?
_exptl_crystal_density_method 'not measured'
_exptl_crystal_description Plate
_exptl_crystal_F_000 220
_exptl_crystal_size_max 0.28
_exptl_crystal_size_mid 0.26
_exptl_crystal_size_min 0.12
_refine_diff_density_max 0.493
_refine_diff_density_min -0.221
_refine_diff_density_rms 0.056
_refine_ls_extinction_method none
_refine_ls_goodness_of_fit_ref 1.052
_refine_ls_hydrogen_treatment mixed
_refine_ls_matrix_type full
_refine_ls_number_parameters 204
_refine_ls_number_reflns 4223
_refine_ls_number_restraints 0
_refine_ls_restrained_S_all 1.052
_refine_ls_R_factor_all 0.0750
_refine_ls_R_factor_gt 0.0577
_refine_ls_shift/su_max 0.000
_refine_ls_shift/su_mean 0.000
_refine_ls_structure_factor_coef Fsqd
_refine_ls_weighting_details 'calc w=1/[\s^2^(Fo^2^)+(0.0930P)^2^+0.0635P] where P=(Fo^2^+2Fc^2^)/3'
_refine_ls_weighting_scheme calc
_refine_ls_wR_factor_gt 0.1535
_refine_ls_wR_factor_ref 0.1629
_reflns_number_gt 3265
_reflns_number_total 4223
_reflns_threshold_expression I>2\s(I)
_cod_data_source_file b919235m.txt
_cod_data_source_block 09tba012_0m
_cod_depositor_comments
;
The following automatic conversions were performed:

'_symmetry_cell_setting' value 'Triclinic' changed to 'triclinic'
according to /home/saulius/struct/CIF-dictionaries/cif_core.dic
dictionary named 'cif_core.dic' version 2.4.2 from 2011-04-26.

Automatic conversion script
Id: cif_fix_values 1891 2012-01-12 08:04:46Z andrius 

The following automatic conversions were performed:

'_exptl_crystal_density_meas' value 'not measured' was changed to '?'
- the value is perceived as not measured.

Automatic conversion script
Id: cif_fix_values 3008 2015-01-20 13:52:24Z robertas 
;
_cod_original_sg_symbol_H-M P-1
_cod_database_code 7212067

loop_
_symmetry_equiv_pos_as_xyz
'x, y, z'
'-x, -y, -z'

loop_
_atom_site_label
_atom_site_type_symbol
_atom_site_fract_x
_atom_site_fract_y
_atom_site_fract_z
_atom_site_U_iso_or_equiv
_atom_site_adp_type
_atom_site_occupancy
_atom_site_symmetry_multiplicity
_atom_site_calc_flag
_atom_site_refinement_flags
N1 N 0.06916(14) 0.31651(12) 0.30607(11) 0.0228(2) Uani 1 1 d .
C1 C 0.21535(15) 0.32471(14) 0.24053(12) 0.0208(2) Uani 1 1 d .
C5 C 0.59289(15) 0.71265(14) 0.21244(12) 0.0208(2) Uani 1 1 d .
N2 N 0.11913(15) 0.46730(12) 0.40238(11) 0.0242(2) Uani 1 1 d .
C2 C 0.36301(15) 0.48356(13) 0.29506(12) 0.0205(2) Uani 1 1 d .
N3 N 0.74940(14) 0.98006(13) 0.20615(12) 0.0265(2) Uani 1 1 d .
C4 C 0.77310(15) 0.84812(14) 0.25907(12) 0.0216(2) Uani 1 1 d .
C3 C 0.29687(17) 0.56970(14) 0.39765(12) 0.0228(2) Uani 1 1 d .
C6 C 0.46231(16) 0.77185(17) 0.12691(13) 0.0254(2) Uani 1 1 d .
N4 N 0.55875(15) 0.93349(15) 0.12557(13) 0.0299(2) Uani 1 1 d .
H444 H 0.5081 0.9971 0.0810 0.036 Uiso 0.50 1 calc PR
C7 C 0.55208(18) 0.54247(16) 0.24992(18) 0.0316(3) Uani 1 1 d .
C10 C 0.97033(18) 0.85324(18) 0.34556(14) 0.0299(3) Uani 1 1 d .
C9 C 0.3945(2) 0.74471(16) 0.49286(15) 0.0316(3) Uani 1 1 d .
C8 C 0.2057(2) 0.17819(17) 0.12859(15) 0.0321(3) Uani 1 1 d .
C11 C 0.24948(18) 0.6835(2) 0.04415(17) 0.0376(3) Uani 1 1 d .
H8C H 0.090(3) 0.084(3) 0.115(2) 0.048(5) Uiso 1 1 d .
H9C H 0.532(4) 0.765(3) 0.540(3) 0.066(7) Uiso 1 1 d .
H7B H 0.665(3) 0.547(3) 0.319(2) 0.051(6) Uiso 1 1 d .
H9B H 0.326(3) 0.763(3) 0.563(2) 0.048(5) Uiso 1 1 d .
H7A H 0.545(3) 0.448(3) 0.163(2) 0.058(6) Uiso 1 1 d .
H9A H 0.395(3) 0.832(3) 0.436(2) 0.053(6) Uiso 1 1 d .
H10C H 0.958(3) 0.823(3) 0.440(2) 0.043(5) Uiso 1 1 d .
H10B H 1.023(3) 0.775(3) 0.290(2) 0.042(5) Uiso 1 1 d .
H8B H 0.320(4) 0.135(3) 0.161(2) 0.060(6) Uiso 1 1 d .
H10A H 1.071(3) 0.967(3) 0.368(2) 0.055(6) Uiso 1 1 d .
H8A H 0.210(4) 0.209(3) 0.033(3) 0.067(7) Uiso 1 1 d .
H11C H 0.221(4) 0.564(3) -0.001(3) 0.062(7) Uiso 1 1 d .
H11B H 0.160(4) 0.667(3) 0.105(3) 0.060(6) Uiso 1 1 d .
H11A H 0.212(4) 0.741(4) -0.017(3) 0.085(9) Uiso 1 1 d .
H111 H -0.046(4) 0.238(4) 0.283(3) 0.017(6) Uiso 0.50 1 d P
H222 H 0.055(4) 0.492(4) 0.458(3) 0.017(6) Uiso 0.50 1 d P
H333 H 0.836(5) 1.085(4) 0.239(3) 0.019(7) Uiso 0.50 1 d P

loop_
_atom_site_aniso_label
_atom_site_aniso_U_11
_atom_site_aniso_U_22
_atom_site_aniso_U_33
_atom_site_aniso_U_23
_atom_site_aniso_U_13
_atom_site_aniso_U_12
N1 0.0223(4) 0.0178(4) 0.0251(4) 0.0032(3) 0.0085(3) 0.0015(3)
C1 0.0223(4) 0.0185(4) 0.0210(5) 0.0049(4) 0.0068(4) 0.0049(3)
C5 0.0186(4) 0.0200(5) 0.0240(5) 0.0069(4) 0.0072(3) 0.0048(3)
N2 0.0314(5) 0.0186(4) 0.0220(4) 0.0046(3) 0.0098(4) 0.0056(3)
C2 0.0196(4) 0.0172(4) 0.0246(5) 0.0074(4) 0.0054(3) 0.0048(3)
N3 0.0209(4) 0.0202(4) 0.0369(6) 0.0089(4) 0.0076(4) 0.0035(3)
C4 0.0202(4) 0.0217(5) 0.0220(5) 0.0048(4) 0.0069(3) 0.0050(4)
C3 0.0274(5) 0.0172(4) 0.0220(5) 0.0058(4) 0.0025(4) 0.0070(4)
C6 0.0194(4) 0.0348(6) 0.0254(5) 0.0128(4) 0.0088(4) 0.0091(4)
N4 0.0219(4) 0.0389(6) 0.0359(6) 0.0235(5) 0.0099(4) 0.0109(4)
C7 0.0233(5) 0.0229(5) 0.0553(8) 0.0179(5) 0.0166(5) 0.0085(4)
C10 0.0228(5) 0.0322(6) 0.0301(6) 0.0055(5) 0.0025(4) 0.0063(4)
C9 0.0355(6) 0.0202(5) 0.0319(6) -0.0008(4) 0.0012(5) 0.0080(4)
C8 0.0340(6) 0.0246(6) 0.0329(6) -0.0026(5) 0.0128(5) 0.0052(5)
C11 0.0196(5) 0.0552(9) 0.0366(7) 0.0192(7) 0.0042(5) 0.0080(5)

loop_
_atom_type_symbol
_atom_type_description
_atom_type_scat_dispersion_real
_atom_type_scat_dispersion_imag
_atom_type_scat_source
C C 0.0033 0.0016 'International Tables Vol C Tables 4.2.6.8 and 6.1.1.4'
H H 0.0000 0.0000 'International Tables Vol C Tables 4.2.6.8 and 6.1.1.4'
N N 0.0061 0.0033 'International Tables Vol C Tables 4.2.6.8 and 6.1.1.4'

loop_
_geom_angle_atom_site_label_1
_geom_angle_atom_site_label_2
_geom_angle_atom_site_label_3
_geom_angle
C1 N1 N2 108.34(9)
C1 N1 H111 126.7(19)
N2 N1 H111 124.2(19)
N1 C1 C2 109.13(10)
N1 C1 C8 121.59(10)
C2 C1 C8 129.28(10)
C6 C5 C4 105.03(10)
C6 C5 C7 128.48(10)
C4 C5 C7 126.49(11)
C3 N2 N1 108.60(10)
C3 N2 H222 125(2)
N1 N2 H222 127(2)
C1 C2 C3 105.17(9)
C1 C2 C7 125.49(11)
C3 C2 C7 129.34(10)
C4 N3 N4 108.54(9)
C4 N3 H333 122(2)
N4 N3 H333 127(2)
N3 C4 C5 108.91(10)
N3 C4 C10 122.24(10)
C5 C4 C10 128.73(11)
N2 C3 C2 108.76(10)
N2 C3 C9 121.66(11)
C2 C3 C9 129.59(11)
N4 C6 C5 108.78(10)
N4 C6 C11 121.04(12)
C5 C6 C11 130.18(12)
C6 N4 N3 108.72(10)
C6 N4 H444 125.6
N3 N4 H444 125.6
C5 C7 C2 114.55(10)
C5 C7 H7B 107.7(13)
C2 C7 H7B 112.5(13)
C5 C7 H7A 110.0(13)
C2 C7 H7A 108.2(13)
H7B C7 H7A 103.4(18)
C4 C10 H10C 110.5(11)
C4 C10 H10B 109.8(11)
H10C C10 H10B 111.7(15)
C4 C10 H10A 112.2(13)
H10C C10 H10A 107.1(17)
H10B C10 H10A 105.5(17)
C3 C9 H9C 112.3(15)
C3 C9 H9B 111.0(13)
H9C C9 H9B 108.5(18)
C3 C9 H9A 110.1(13)
H9C C9 H9A 106.2(19)
H9B C9 H9A 108.5(18)
C1 C8 H8C 111.2(13)
C1 C8 H8B 109.8(13)
H8C C8 H8B 104.7(17)
C1 C8 H8A 112.8(14)
H8C C8 H8A 108.8(18)
H8B C8 H8A 109.2(18)
C6 C11 H11C 113.2(14)
C6 C11 H11B 112.6(14)
H11C C11 H11B 98.5(19)
C6 C11 H11A 110.8(19)
H11C C11 H11A 112(2)
H11B C11 H11A 109(2)

loop_
_geom_bond_atom_site_label_1
_geom_bond_atom_site_label_2
_geom_bond_distance
N1 C1 1.3438(14)
N1 N2 1.3589(14)
N1 H111 0.86(3)
C1 C2 1.3888(14)
C1 C8 1.4908(17)
C5 C6 1.3941(16)
C5 C4 1.3952(14)
C5 C7 1.4992(16)
N2 C3 1.3445(15)
N2 H222 0.83(3)
C2 C3 1.3944(16)
C2 C7 1.5037(15)
N3 C4 1.3407(15)
N3 N4 1.3564(14)
N3 H333 0.89(3)
C4 C10 1.4955(16)
C3 C9 1.4931(16)
C6 N4 1.3418(17)
C6 C11 1.4944(17)
N4 H444 0.8600
C7 H7B 0.94(2)
C7 H7A 1.05(2)
C10 H10C 1.02(2)
C10 H10B 0.99(2)
C10 H10A 0.98(2)
C9 H9C 0.96(2)
C9 H9B 0.95(2)
C9 H9A 1.00(2)
C8 H8C 0.94(2)
C8 H8B 1.02(2)
C8 H8A 1.02(3)
C11 H11C 0.97(3)
C11 H11B 0.97(2)
C11 H11A 0.88(3)

loop_
_geom_hbond_atom_site_label_D
_geom_hbond_atom_site_label_H
_geom_hbond_atom_site_label_A
_geom_hbond_distance_DH
_geom_hbond_distance_HA
_geom_hbond_distance_DA
_geom_hbond_angle_DHA
_geom_hbond_site_symmetry_A
N1 H111 N3 0.86(3) 2.15(3) 2.9566(14) 155(3) 1_445
N2 H222 N2 0.83(3) 2.10(3) 2.931(2) 175(3) 2_566
N3 H333 N1 0.89(3) 2.08(3) 2.9566(14) 171(3) 1_665
N4 H444 N4 0.86 2.21 2.954(2) 144.5 2_675
